data_7052773
loop_
_publ_author_name
'Ni, Qing-Ling'
'Jiang, Xuan-Feng'
'Gui, Liu-Cheng'
'Wang, Xiu-Jian'
'Yang, Kun-Guo'
'Bi, Xian-Shu'

_publ_section_title
;
 Synthesis, structures and characterization of a series of Cu(i)-diimine
 complexes with labile
 N,N&#x2032;-bis((diphenylphosphino)methyl)naphthalene-1,5-diamine:
 diverse structures directed by \p--\p stacking interactions
;
_journal_issue 11
_journal_name_full 'New Journal of Chemistry'
_journal_page_first 2471
_journal_paper_doi 10.1039/c1nj20355j
_journal_volume 35
_journal_year 2011
_chemical_formula_sum 'C87 H91 Cl2 Cu2 N7 O12 P4'
_chemical_formula_weight 1748.53
_chemical_name_systematic
;
?
;
_space_group_IT_number 2
_symmetry_cell_setting triclinic
_symmetry_space_group_name_Hall '-P 1'
_symmetry_space_group_name_H-M 'P -1'
_atom_sites_solution_hydrogens geom
_atom_sites_solution_primary direct
_atom_sites_solution_secondary difmap
_audit_creation_method SHELXL-97
_cell_angle_alpha 86.442(1)
_cell_angle_beta 84.066(1)
_cell_angle_gamma 77.951(1)
_cell_formula_units_Z 2
_cell_length_a 10.913(1)
_cell_length_b 17.535(1)
_cell_length_c 22.068(1)
_cell_measurement_temperature 293(2)
_cell_measurement_theta_max 27.9
_cell_measurement_theta_min 3.25
_cell_volume 4104.2(5)
_computing_structure_refinement 'SHELXL-97 (Sheldrick, 1997)'
_computing_structure_solution 'SHELXS-97 (Sheldrick, 1990)'
_diffrn_ambient_temperature 293(2)
_diffrn_measured_fraction_theta_full 0.979
_diffrn_measured_fraction_theta_max 0.979
_diffrn_radiation_monochromator graphite
_diffrn_radiation_source 'fine-focus sealed tube'
_diffrn_radiation_type MoK\a
_diffrn_radiation_wavelength 0.71073
_diffrn_reflns_av_R_equivalents 0.0593
_diffrn_reflns_av_sigmaI/netI 0.0842
_diffrn_reflns_limit_h_max 12
_diffrn_reflns_limit_h_min -12
_diffrn_reflns_limit_k_max 20
_diffrn_reflns_limit_k_min -20
_diffrn_reflns_limit_l_max 26
_diffrn_reflns_limit_l_min -25
_diffrn_reflns_number 31620
_diffrn_reflns_theta_full 25.01
_diffrn_reflns_theta_max 25.01
_diffrn_reflns_theta_min 3.00
_exptl_absorpt_coefficient_mu 0.728
_exptl_absorpt_correction_T_max 0.9308
_exptl_absorpt_correction_T_min 0.8504
_exptl_absorpt_correction_type multi-scan
_exptl_crystal_colour brown
_exptl_crystal_density_diffrn 1.415
_exptl_crystal_density_method 'not measured'
_exptl_crystal_description block
_exptl_crystal_F_000 1820
_exptl_crystal_size_max 0.23
_exptl_crystal_size_mid 0.19
_exptl_crystal_size_min 0.10
_refine_diff_density_max 1.058
_refine_diff_density_min -1.388
_refine_diff_density_rms 0.156
_refine_ls_extinction_coef 0.0134(14)
_refine_ls_extinction_expression Fc^*^=kFc[1+0.001xFc^2^\l^3^/sin(2\q)]^-1/4^
_refine_ls_extinction_method SHELXL
_refine_ls_goodness_of_fit_ref 1.149
_refine_ls_hydrogen_treatment constr
_refine_ls_matrix_type full
_refine_ls_number_parameters 1033
_refine_ls_number_reflns 14162
_refine_ls_number_restraints 0
_refine_ls_restrained_S_all 1.149
_refine_ls_R_factor_all 0.1547
_refine_ls_R_factor_gt 0.0870
_refine_ls_shift/su_max 0.001
_refine_ls_shift/su_mean 0.000
_refine_ls_structure_factor_coef Fsqd
_refine_ls_weighting_details 'calc w=1/[\s^2^(Fo^2^)+(0.1636P)^2^+6.5886P] where P=(Fo^2^+2Fc^2^)/3'
_refine_ls_weighting_scheme calc
_refine_ls_wR_factor_gt 0.2211
_refine_ls_wR_factor_ref 0.3121
_reflns_number_gt 7978
_reflns_number_total 14162
_reflns_threshold_expression >2sigma(I)
_cod_data_source_file c1nj20355j.txt
_cod_data_source_block 5
_cod_original_cell_volume 4104.8(2)
_cod_database_code 7052773

loop_
_symmetry_equiv_pos_as_xyz
'x, y, z'
'-x, -y, -z'

loop_
_atom_site_label
_atom_site_type_symbol
_atom_site_fract_x
_atom_site_fract_y
_atom_site_fract_z
_atom_site_U_iso_or_equiv
_atom_site_adp_type
_atom_site_occupancy
_atom_site_symmetry_multiplicity
_atom_site_calc_flag
_atom_site_refinement_flags
Cu1 Cu -0.04723(9) 0.53310(6) 0.30369(4) 0.0393(3) Uani 1 1 d .
Cu2 Cu 0.18841(9) 0.84522(6) 0.17859(4) 0.0401(3) Uani 1 1 d .
P1 P 0.07362(19) 0.41405(12) 0.28619(9) 0.0397(5) Uani 1 1 d .
P2 P 0.2533(2) 0.91948(12) 0.24356(9) 0.0420(5) Uani 1 1 d .
P3 P 0.20968(19) 0.86406(13) 0.07717(9) 0.0402(5) Uani 1 1 d .
P4 P -0.23879(19) 0.57171(12) 0.35489(9) 0.0394(5) Uani 1 1 d .
N1 N 0.0242(6) 0.6257(4) 0.2698(3) 0.0419(15) Uani 1 1 d .
N2 N 0.1137(5) 0.7571(4) 0.2169(3) 0.0381(15) Uani 1 1 d .
N4 N 0.3417(6) 0.7968(4) 0.3203(3) 0.0458(16) Uani 1 1 d .
H3B H 0.3107 0.7966 0.3577 0.055 Uiso 1 1 calc R
N3 N 0.2968(6) 0.4635(4) 0.2802(3) 0.0444(16) Uani 1 1 d .
H4B H 0.3387 0.4616 0.2449 0.053 Uiso 1 1 calc R
N5 N 0.0193(6) 0.7887(4) 0.0539(3) 0.0428(16) Uani 1 1 d .
H5A H 0.0306 0.7442 0.0376 0.051 Uiso 1 1 calc R
N6 N -0.3058(6) 0.7022(4) 0.2793(3) 0.0420(15) Uani 1 1 d .
H6A H -0.3159 0.7473 0.2947 0.050 Uiso 1 1 calc R
C1 C 0.0024(7) 0.6955(5) 0.2976(3) 0.0382(17) Uani 1 1 d .
H1A H -0.0439 0.7002 0.3355 0.046 Uiso 1 1 calc R
C2 C 0.0459(7) 0.7575(4) 0.2719(3) 0.0370(17) Uani 1 1 d .
H2A H 0.0283 0.8033 0.2931 0.044 Uiso 1 1 calc R
C3 C 0.0914(6) 0.6259(4) 0.2149(3) 0.0333(16) Uani 1 1 d .
H3A H 0.1085 0.5802 0.1934 0.040 Uiso 1 1 calc R
C4 C 0.1355(7) 0.6877(5) 0.1890(3) 0.0386(17) Uani 1 1 d .
H4A H 0.1820 0.6829 0.1512 0.046 Uiso 1 1 calc R
C5 C 0.3380(7) 0.5919(5) 0.2862(3) 0.0383(17) Uani 1 1 d .
C6 C 0.2874(7) 0.5280(5) 0.3141(3) 0.0402(18) Uani 1 1 d .
C7 C 0.2280(7) 0.5336(5) 0.3730(3) 0.0422(18) Uani 1 1 d .
H7A H 0.1939 0.4924 0.3910 0.051 Uiso 1 1 calc R
C8 C 0.2193(8) 0.6014(5) 0.4055(3) 0.047(2) Uani 1 1 d .
H8A H 0.1835 0.6033 0.4456 0.057 Uiso 1 1 calc R
C9 C 0.2621(8) 0.6637(5) 0.3795(3) 0.046(2) Uani 1 1 d .
H9A H 0.2526 0.7084 0.4015 0.056 Uiso 1 1 calc R
C10 C 0.3208(7) 0.6623(5) 0.3195(3) 0.0396(17) Uani 1 1 d .
C11 C 0.3609(7) 0.7283(5) 0.2892(3) 0.0387(17) Uani 1 1 d .
C12 C 0.4177(7) 0.7242(5) 0.2297(3) 0.0396(18) Uani 1 1 d .
H12A H 0.4416 0.7680 0.2100 0.047 Uiso 1 1 calc R
C13 C 0.4388(7) 0.6542(5) 0.1996(3) 0.0415(18) Uani 1 1 d .
H13A H 0.4809 0.6513 0.1607 0.050 Uiso 1 1 calc R
C14 C 0.3990(7) 0.5899(5) 0.2259(3) 0.0412(18) Uani 1 1 d .
H14A H 0.4119 0.5446 0.2043 0.049 Uiso 1 1 calc R
C15 C 0.2382(8) 0.3988(5) 0.3020(4) 0.0444(19) Uani 1 1 d .
H15A H 0.2431 0.3910 0.3457 0.053 Uiso 1 1 calc R
H15B H 0.2847 0.3517 0.2830 0.053 Uiso 1 1 calc R
C16 C 0.0803(8) 0.3872(4) 0.2071(3) 0.0387(17) Uani 1 1 d .
C17 C 0.1924(8) 0.3612(6) 0.1714(4) 0.052(2) Uani 1 1 d .
H17A H 0.2689 0.3611 0.1864 0.062 Uiso 1 1 calc R
C18 C 0.1901(10) 0.3350(6) 0.1129(4) 0.070(3) Uani 1 1 d .
H18A H 0.2651 0.3172 0.0893 0.084 Uiso 1 1 calc R
C19 C 0.0762(10) 0.3357(6) 0.0904(4) 0.060(2) Uani 1 1 d .
H19A H 0.0740 0.3179 0.0518 0.072 Uiso 1 1 calc R
C20 C -0.0333(9) 0.3630(6) 0.1255(4) 0.061(2) Uani 1 1 d .
H20A H -0.1102 0.3640 0.1106 0.073 Uiso 1 1 calc R
C21 C -0.0302(8) 0.3888(6) 0.1826(4) 0.055(2) Uani 1 1 d .
H21A H -0.1058 0.4079 0.2054 0.067 Uiso 1 1 calc R
C22 C 0.0204(7) 0.3332(4) 0.3267(3) 0.0395(17) Uani 1 1 d .
C23 C 0.0878(9) 0.2555(5) 0.3177(4) 0.058(2) Uani 1 1 d .
H23A H 0.1589 0.2468 0.2900 0.070 Uiso 1 1 calc R
C24 C 0.0499(11) 0.1924(5) 0.3494(4) 0.067(3) Uani 1 1 d .
H24A H 0.0941 0.1418 0.3427 0.080 Uiso 1 1 calc R
C25 C -0.0560(10) 0.2062(6) 0.3918(4) 0.066(3) Uani 1 1 d .
H25A H -0.0846 0.1643 0.4123 0.079 Uiso 1 1 calc R
C26 C -0.1179(9) 0.2808(6) 0.4033(4) 0.059(2) Uani 1 1 d .
H26A H -0.1864 0.2899 0.4325 0.071 Uiso 1 1 calc R
C27 C -0.0776(8) 0.3425(5) 0.3711(4) 0.0467(19) Uani 1 1 d .
H27A H -0.1194 0.3929 0.3802 0.056 Uiso 1 1 calc R
C28 C 0.3710(7) 0.8673(5) 0.2930(3) 0.0397(18) Uani 1 1 d .
H28A H 0.4520 0.8553 0.2693 0.048 Uiso 1 1 calc R
H28B H 0.3783 0.9012 0.3250 0.048 Uiso 1 1 calc R
C29 C 0.1180(9) 0.9586(5) 0.2947(4) 0.050(2) Uani 1 1 d .
C30 C 0.1242(10) 0.9715(5) 0.3566(4) 0.056(2) Uani 1 1 d .
H30A H 0.2010 0.9610 0.3734 0.067 Uiso 1 1 calc R
C31 C 0.0112(10) 1.0007(6) 0.3926(4) 0.062(3) Uani 1 1 d .
H31A H 0.0136 1.0092 0.4336 0.075 Uiso 1 1 calc R
C32 C -0.1009(10) 1.0165(6) 0.3679(4) 0.063(3) Uani 1 1 d .
H32A H -0.1741 1.0360 0.3923 0.075 Uiso 1 1 calc R
C33 C -0.1079(9) 1.0044(6) 0.3081(4) 0.061(2) Uani 1 1 d .
H33A H -0.1852 1.0156 0.2918 0.073 Uiso 1 1 calc R
C34 C 0.0003(9) 0.9755(6) 0.2721(4) 0.057(2) Uani 1 1 d .
H34A H -0.0053 0.9670 0.2314 0.068 Uiso 1 1 calc R
C35 C 0.3229(8) 1.0009(5) 0.2144(3) 0.0459(19) Uani 1 1 d .
C36 C 0.2581(9) 1.0778(5) 0.2169(4) 0.056(2) Uani 1 1 d .
H36A H 0.1760 1.0883 0.2352 0.067 Uiso 1 1 calc R
C37 C 0.3114(11) 1.1391(6) 0.1932(4) 0.065(3) Uani 1 1 d .
H37A H 0.2651 1.1900 0.1950 0.078 Uiso 1 1 calc R
C38 C 0.4326(11) 1.1249(6) 0.1669(4) 0.067(3) Uani 1 1 d .
H38A H 0.4691 1.1665 0.1518 0.080 Uiso 1 1 calc R
C39 C 0.5009(10) 1.0500(6) 0.1624(4) 0.062(3) Uani 1 1 d .
H39A H 0.5827 1.0405 0.1436 0.074 Uiso 1 1 calc R
C40 C 0.4462(9) 0.9887(5) 0.1864(4) 0.053(2) Uani 1 1 d .
H40A H 0.4928 0.9380 0.1837 0.063 Uiso 1 1 calc R
C41 C -0.1226(7) 0.7419(4) 0.1333(3) 0.0371(17) Uani 1 1 d .
C42 C -0.0677(7) 0.8044(4) 0.1044(3) 0.0373(17) Uani 1 1 d .
C43 C -0.1061(7) 0.8794(5) 0.1258(4) 0.0419(18) Uani 1 1 d .
H43A H -0.0770 0.9209 0.1051 0.050 Uiso 1 1 calc R
C44 C -0.1890(7) 0.8919(5) 0.1787(3) 0.0446(19) Uani 1 1 d .
H44A H -0.2148 0.9423 0.1924 0.054 Uiso 1 1 calc R
C45 C -0.2331(8) 0.8328(5) 0.2107(4) 0.0446(19) Uani 1 1 d .
H45A H -0.2853 0.8429 0.2466 0.054 Uiso 1 1 calc R
C46 C -0.1993(7) 0.7552(4) 0.1893(3) 0.0360(16) Uani 1 1 d .
C47 C -0.2422(7) 0.6914(5) 0.2218(3) 0.0398(18) Uani 1 1 d .
C48 C -0.2213(7) 0.6199(5) 0.1953(4) 0.0434(19) Uani 1 1 d .
H48A H -0.2538 0.5790 0.2150 0.052 Uiso 1 1 calc R
C49 C -0.1508(7) 0.6094(5) 0.1384(3) 0.0427(19) Uani 1 1 d .
H49A H -0.1379 0.5612 0.1208 0.051 Uiso 1 1 calc R
C50 C -0.1010(7) 0.6672(5) 0.1083(3) 0.0413(18) Uani 1 1 d .
H50A H -0.0527 0.6578 0.0713 0.050 Uiso 1 1 calc R
C51 C 0.0908(8) 0.8449(5) 0.0281(4) 0.048(2) Uani 1 1 d .
H51A H 0.0331 0.8936 0.0199 0.058 Uiso 1 1 calc R
H51B H 0.1338 0.8266 -0.0106 0.058 Uiso 1 1 calc R
C52 C 0.3588(7) 0.8027(5) 0.0519(3) 0.0428(18) Uani 1 1 d .
C53 C 0.4623(7) 0.8101(5) 0.0829(3) 0.0430(19) Uani 1 1 d .
H53A H 0.4524 0.8480 0.1117 0.052 Uiso 1 1 calc R
C54 C 0.5772(8) 0.7618(5) 0.0708(4) 0.049(2) Uani 1 1 d .
H54A H 0.6441 0.7672 0.0919 0.059 Uiso 1 1 calc R
C55 C 0.5954(9) 0.7067(6) 0.0292(4) 0.058(2) Uani 1 1 d .
H55A H 0.6741 0.6742 0.0219 0.070 Uiso 1 1 calc R
C56 C 0.4969(8) 0.6985(6) -0.0027(5) 0.067(3) Uani 1 1 d .
H56A H 0.5093 0.6609 -0.0319 0.080 Uiso 1 1 calc R
C57 C 0.3795(9) 0.7463(6) 0.0088(4) 0.061(3) Uani 1 1 d .
H57A H 0.3135 0.7403 -0.0127 0.073 Uiso 1 1 calc R
C58 C 0.2276(8) 0.9610(5) 0.0519(3) 0.0428(18) Uani 1 1 d .
C59 C 0.1469(8) 1.0245(5) 0.0806(4) 0.049(2) Uani 1 1 d .
H59A H 0.0861 1.0154 0.1113 0.059 Uiso 1 1 calc R
C60 C 0.1571(10) 1.1011(5) 0.0634(4) 0.057(2) Uani 1 1 d .
H60A H 0.1039 1.1427 0.0829 0.068 Uiso 1 1 calc R
C61 C 0.2456(9) 1.1147(6) 0.0177(4) 0.056(2) Uani 1 1 d .
H61A H 0.2528 1.1657 0.0064 0.067 Uiso 1 1 calc R
C62 C 0.3238(9) 1.0534(6) -0.0115(4) 0.061(2) Uani 1 1 d .
H62A H 0.3829 1.0632 -0.0430 0.073 Uiso 1 1 calc R
C63 C 0.3151(9) 0.9771(5) 0.0055(4) 0.055(2) Uani 1 1 d .
H63A H 0.3689 0.9362 -0.0145 0.067 Uiso 1 1 calc R
C64 C -0.3549(8) 0.6431(5) 0.3142(4) 0.0456(19) Uani 1 1 d .
H64A H -0.3932 0.6151 0.2872 0.055 Uiso 1 1 calc R
H64B H -0.4209 0.6676 0.3439 0.055 Uiso 1 1 calc R
C65 C -0.3297(7) 0.4984(5) 0.3777(3) 0.0408(18) Uani 1 1 d .
C66 C -0.3662(8) 0.4580(5) 0.3326(4) 0.054(2) Uani 1 1 d .
H66A H -0.3497 0.4724 0.2918 0.064 Uiso 1 1 calc R
C67 C -0.4263(8) 0.3968(5) 0.3478(5) 0.058(2) Uani 1 1 d .
H67A H -0.4494 0.3705 0.3169 0.069 Uiso 1 1 calc R
C68 C -0.4531(9) 0.3737(6) 0.4074(5) 0.066(3) Uani 1 1 d .
H68A H -0.4934 0.3321 0.4166 0.079 Uiso 1 1 calc R
C69 C -0.4200(9) 0.4126(6) 0.4536(5) 0.067(3) Uani 1 1 d .
H69A H -0.4384 0.3980 0.4942 0.081 Uiso 1 1 calc R
C70 C -0.3573(8) 0.4751(5) 0.4380(4) 0.053(2) Uani 1 1 d .
H70A H -0.3340 0.5012 0.4690 0.064 Uiso 1 1 calc R
C71 C -0.2255(7) 0.6159(5) 0.4254(3) 0.0436(19) Uani 1 1 d .
C72 C -0.1138(8) 0.5945(5) 0.4519(4) 0.051(2) Uani 1 1 d .
H72A H -0.0490 0.5578 0.4333 0.061 Uiso 1 1 calc R
C73 C -0.0951(10) 0.6265(6) 0.5059(4) 0.064(3) Uani 1 1 d .
H73A H -0.0198 0.6105 0.5238 0.077 Uiso 1 1 calc R
C74 C -0.1899(10) 0.6820(6) 0.5319(4) 0.058(2) Uani 1 1 d .
H74A H -0.1782 0.7045 0.5674 0.070 Uiso 1 1 calc R
C75 C -0.3026(9) 0.7052(6) 0.5063(4) 0.057(2) Uani 1 1 d .
H75A H -0.3670 0.7422 0.5248 0.068 Uiso 1 1 calc R
C76 C -0.3188(8) 0.6728(5) 0.4530(4) 0.047(2) Uani 1 1 d .
H76A H -0.3940 0.6895 0.4352 0.056 Uiso 1 1 calc R
O9 O -0.1581(10) 0.8266(6) 0.3927(5) 0.117(3) Uani 1 1 d .
C77 C -0.1191(15) 0.8401(8) 0.4429(6) 0.095(4) Uani 1 1 d .
C78 C -0.240(2) 0.8915(10) 0.4812(8) 0.208(13) Uani 1 1 d .
H78A H -0.3128 0.8964 0.4593 0.313 Uiso 1 1 calc R
H78B H -0.2241 0.9424 0.4867 0.313 Uiso 1 1 calc R
H78C H -0.2540 0.8660 0.5203 0.313 Uiso 1 1 calc R
C79 C 0.0101(16) 0.8165(11) 0.4564(8) 0.136(6) Uani 1 1 d .
H79A H 0.0578 0.7861 0.4240 0.205 Uiso 1 1 calc R
H79B H 0.0142 0.7857 0.4939 0.205 Uiso 1 1 calc R
H79C H 0.0443 0.8620 0.4602 0.205 Uiso 1 1 calc R
O10 O 0.3787(10) 0.2132(7) 0.3539(5) 0.128(4) Uani 1 1 d .
C80 C 0.4610(13) 0.1585(8) 0.3413(5) 0.085(4) Uani 1 1 d .
C81 C 0.4576(15) 0.0741(8) 0.3574(6) 0.109(5) Uani 1 1 d .
H81A H 0.5253 0.0519 0.3817 0.163 Uiso 1 1 calc R
H81B H 0.4664 0.0460 0.3207 0.163 Uiso 1 1 calc R
H81C H 0.3788 0.0708 0.3801 0.163 Uiso 1 1 calc R
C82 C 0.5797(14) 0.1738(9) 0.3094(6) 0.109(5) Uani 1 1 d .
H82A H 0.5684 0.2278 0.2962 0.164 Uiso 1 1 calc R
H82B H 0.6029 0.1418 0.2746 0.164 Uiso 1 1 calc R
H82C H 0.6449 0.1617 0.3366 0.164 Uiso 1 1 calc R
O11 O 0.1725(8) 0.6319(5) 0.0298(4) 0.103(3) Uani 1 1 d .
C83 C 0.2296(11) 0.5669(7) 0.0276(5) 0.076(3) Uani 1 1 d .
C84 C 0.189(2) 0.5090(9) -0.0044(8) 0.170(9) Uani 1 1 d .
H84A H 0.1133 0.5322 -0.0226 0.255 Uiso 1 1 calc R
H84B H 0.1735 0.4673 0.0238 0.255 Uiso 1 1 calc R
H84C H 0.2536 0.4886 -0.0356 0.255 Uiso 1 1 calc R
C85 C 0.3454(18) 0.5365(13) 0.0588(9) 0.173(9) Uani 1 1 d .
H85A H 0.3812 0.5794 0.0685 0.260 Uiso 1 1 calc R
H85B H 0.4052 0.5025 0.0325 0.260 Uiso 1 1 calc R
H85C H 0.3247 0.5081 0.0957 0.260 Uiso 1 1 calc R
N7 N 0.8300(13) 0.0926(8) 0.1467(7) 0.125(5) Uani 1 1 d .
C86 C 0.8402(12) 0.1420(8) 0.1732(7) 0.088(4) Uani 1 1 d .
C87 C 0.8705(16) 0.1968(9) 0.2131(7) 0.119(5) Uani 1 1 d .
H87A H 0.8951 0.1700 0.2506 0.178 Uiso 1 1 calc R
H87B H 0.7981 0.2376 0.2216 0.178 Uiso 1 1 calc R
H87C H 0.9385 0.2190 0.1936 0.178 Uiso 1 1 calc R
Cl1 Cl 0.6573(2) 0.13485(14) 0.51344(9) 0.0563(6) Uani 1 1 d .
O1 O 0.5980(11) 0.1445(6) 0.4596(4) 0.130(4) Uani 1 1 d .
O2 O 0.5973(9) 0.0891(6) 0.5598(4) 0.108(3) Uani 1 1 d .
O3 O 0.7798(8) 0.0893(6) 0.5009(4) 0.103(3) Uani 1 1 d .
O4 O 0.6598(11) 0.2048(5) 0.5386(4) 0.116(3) Uani 1 1 d .
Cl2 Cl 0.5958(3) 0.3882(3) 0.15477(15) 0.0985(12) Uani 1 1 d .
O5 O 0.575(4) 0.441(2) 0.1095(15) 0.47(3) Uani 1 1 d .
O6 O 0.6511(10) 0.3347(14) 0.1176(8) 0.274(13) Uani 1 1 d .
O7 O 0.6637(10) 0.4136(15) 0.1898(7) 0.329(16) Uani 1 1 d .
O8 O 0.4762(8) 0.3960(7) 0.1730(6) 0.155(6) Uani 1 1 d .
O12 O -0.3783(9) 0.8399(6) 0.3539(4) 0.112(3) Uani 1 1 d .
H12B H -0.3083 0.8367 0.3685 0.135 Uiso 1 1 d R
H12C H -0.4369 0.8603 0.3800 0.135 Uiso 1 1 d R

loop_
_atom_site_aniso_label
_atom_site_aniso_U_11
_atom_site_aniso_U_22
_atom_site_aniso_U_33
_atom_site_aniso_U_23
_atom_site_aniso_U_13
_atom_site_aniso_U_12
Cu1 0.0367(6) 0.0352(6) 0.0450(5) -0.0005(4) 0.0018(4) -0.0076(4)
Cu2 0.0426(6) 0.0375(6) 0.0396(5) 0.0005(4) 0.0003(4) -0.0092(4)
P1 0.0377(11) 0.0308(11) 0.0493(11) -0.0018(9) 0.0019(8) -0.0067(9)
P2 0.0480(13) 0.0357(12) 0.0420(11) -0.0025(9) -0.0017(9) -0.0090(10)
P3 0.0397(12) 0.0408(12) 0.0392(10) 0.0031(9) -0.0009(8) -0.0090(9)
P4 0.0335(11) 0.0397(12) 0.0439(11) 0.0002(9) 0.0002(8) -0.0073(9)
N1 0.032(3) 0.051(4) 0.042(3) -0.001(3) -0.006(3) -0.005(3)
N2 0.032(3) 0.047(4) 0.036(3) -0.005(3) -0.008(3) -0.006(3)
N4 0.055(4) 0.042(4) 0.041(3) 0.002(3) 0.005(3) -0.016(3)
N3 0.046(4) 0.042(4) 0.047(4) -0.003(3) 0.002(3) -0.014(3)
N5 0.034(4) 0.049(4) 0.046(4) -0.003(3) 0.002(3) -0.012(3)
N6 0.040(4) 0.043(4) 0.043(3) -0.002(3) 0.000(3) -0.011(3)
C1 0.033(4) 0.041(5) 0.038(4) -0.007(3) 0.000(3) -0.002(3)
C2 0.040(4) 0.035(4) 0.039(4) 0.001(3) -0.006(3) -0.014(3)
C3 0.028(4) 0.030(4) 0.041(4) -0.002(3) -0.006(3) -0.004(3)
C4 0.034(4) 0.043(5) 0.038(4) 0.002(3) 0.004(3) -0.010(4)
C5 0.028(4) 0.040(5) 0.046(4) 0.001(3) -0.005(3) -0.005(3)
C6 0.041(4) 0.042(5) 0.040(4) 0.008(3) -0.011(3) -0.013(4)
C7 0.034(4) 0.051(5) 0.041(4) 0.014(4) -0.005(3) -0.011(4)
C8 0.061(5) 0.046(5) 0.037(4) -0.002(4) -0.004(4) -0.016(4)
C9 0.054(5) 0.044(5) 0.040(4) -0.001(4) -0.005(4) -0.010(4)
C10 0.028(4) 0.042(5) 0.047(4) 0.004(3) -0.003(3) -0.006(3)
C11 0.034(4) 0.036(4) 0.044(4) 0.010(3) -0.012(3) -0.003(3)
C12 0.032(4) 0.048(5) 0.038(4) 0.004(3) -0.006(3) -0.008(4)
C13 0.036(4) 0.050(5) 0.038(4) -0.001(4) 0.002(3) -0.011(4)
C14 0.033(4) 0.050(5) 0.041(4) 0.003(4) -0.006(3) -0.008(4)
C15 0.048(5) 0.032(4) 0.053(5) -0.002(4) 0.000(4) -0.010(4)
C16 0.053(5) 0.025(4) 0.038(4) 0.005(3) 0.002(3) -0.012(4)
C17 0.043(5) 0.063(6) 0.046(5) -0.003(4) 0.000(4) -0.003(4)
C18 0.072(7) 0.075(7) 0.051(5) 0.000(5) 0.016(5) -0.002(6)
C19 0.069(7) 0.062(6) 0.045(5) -0.004(4) -0.003(4) -0.007(5)
C20 0.062(6) 0.064(7) 0.058(5) -0.012(5) -0.007(4) -0.014(5)
C21 0.036(5) 0.071(7) 0.061(5) -0.004(5) -0.009(4) -0.012(4)
C22 0.043(5) 0.023(4) 0.052(4) 0.003(3) -0.002(3) -0.007(3)
C23 0.063(6) 0.053(6) 0.055(5) -0.011(4) 0.020(4) -0.011(5)
C24 0.099(8) 0.029(5) 0.069(6) -0.006(4) 0.019(6) -0.015(5)
C25 0.089(8) 0.042(6) 0.068(6) 0.010(5) 0.008(5) -0.025(5)
C26 0.048(5) 0.057(6) 0.066(6) 0.015(5) 0.015(4) -0.013(5)
C27 0.041(5) 0.040(5) 0.055(5) -0.003(4) 0.003(4) -0.002(4)
C28 0.039(4) 0.043(5) 0.039(4) 0.005(3) -0.006(3) -0.014(4)
C29 0.070(6) 0.030(4) 0.051(5) -0.015(4) 0.008(4) -0.011(4)
C30 0.075(7) 0.038(5) 0.052(5) -0.002(4) -0.003(4) -0.007(5)
C31 0.079(7) 0.055(6) 0.047(5) -0.007(4) 0.009(5) -0.008(5)
C32 0.072(7) 0.053(6) 0.058(6) -0.006(5) 0.020(5) -0.014(5)
C33 0.054(6) 0.050(6) 0.073(6) -0.004(5) 0.001(5) 0.000(5)
C34 0.054(6) 0.061(6) 0.052(5) -0.011(4) -0.005(4) -0.004(5)
C35 0.059(5) 0.033(5) 0.043(4) -0.001(3) -0.003(4) -0.003(4)
C36 0.062(6) 0.049(6) 0.052(5) -0.003(4) 0.008(4) -0.007(5)
C37 0.094(8) 0.037(5) 0.061(5) 0.001(4) 0.020(5) -0.021(5)
C38 0.105(9) 0.040(6) 0.059(6) 0.002(4) -0.002(6) -0.028(6)
C39 0.068(6) 0.063(7) 0.057(5) 0.003(5) 0.010(4) -0.031(5)
C40 0.065(6) 0.046(5) 0.050(5) -0.007(4) 0.003(4) -0.021(5)
C41 0.038(4) 0.036(4) 0.037(4) 0.003(3) -0.003(3) -0.009(3)
C42 0.032(4) 0.036(4) 0.042(4) 0.002(3) 0.000(3) -0.004(3)
C43 0.034(4) 0.036(4) 0.054(5) 0.007(4) -0.005(3) -0.005(3)
C44 0.044(5) 0.035(5) 0.049(4) 0.005(4) -0.001(4) 0.001(4)
C45 0.046(5) 0.043(5) 0.043(4) -0.005(4) -0.001(3) -0.007(4)
C46 0.028(4) 0.034(4) 0.046(4) -0.002(3) -0.003(3) -0.007(3)
C47 0.032(4) 0.046(5) 0.041(4) -0.001(3) -0.001(3) -0.011(4)
C48 0.036(4) 0.043(5) 0.052(4) 0.000(4) 0.004(3) -0.014(4)
C49 0.042(5) 0.048(5) 0.043(4) -0.006(4) -0.003(3) -0.020(4)
C50 0.041(4) 0.043(5) 0.041(4) -0.006(3) -0.003(3) -0.011(4)
C51 0.051(5) 0.050(5) 0.044(4) -0.002(4) 0.003(4) -0.013(4)
C52 0.040(5) 0.041(5) 0.047(4) 0.008(4) 0.002(3) -0.012(4)
C53 0.037(5) 0.049(5) 0.042(4) 0.009(4) -0.001(3) -0.011(4)
C54 0.045(5) 0.058(6) 0.045(4) 0.002(4) -0.002(4) -0.013(4)
C55 0.044(5) 0.060(6) 0.067(6) -0.004(5) -0.003(4) -0.004(4)
C56 0.040(5) 0.073(7) 0.082(7) -0.029(6) 0.000(5) 0.005(5)
C57 0.047(5) 0.070(7) 0.069(6) -0.025(5) -0.007(4) -0.009(5)
C58 0.044(5) 0.047(5) 0.036(4) 0.004(3) 0.001(3) -0.009(4)
C59 0.046(5) 0.061(6) 0.039(4) 0.000(4) 0.005(4) -0.011(4)
C60 0.077(7) 0.032(5) 0.058(5) 0.002(4) -0.006(5) -0.007(4)
C61 0.060(6) 0.056(6) 0.054(5) 0.016(4) -0.005(4) -0.023(5)
C62 0.062(6) 0.059(6) 0.059(5) 0.011(5) 0.009(5) -0.022(5)
C63 0.063(6) 0.046(5) 0.055(5) 0.004(4) 0.004(4) -0.011(5)
C64 0.040(5) 0.046(5) 0.049(4) 0.007(4) 0.008(3) -0.012(4)
C65 0.031(4) 0.036(4) 0.051(4) 0.001(3) 0.010(3) -0.006(3)
C66 0.050(5) 0.056(6) 0.059(5) -0.010(4) -0.009(4) -0.017(5)
C67 0.037(5) 0.040(5) 0.098(7) -0.002(5) -0.016(5) -0.008(4)
C68 0.053(6) 0.051(6) 0.095(8) 0.001(5) 0.011(5) -0.026(5)
C69 0.065(7) 0.056(6) 0.078(7) 0.002(5) 0.023(5) -0.021(5)
C70 0.048(5) 0.047(5) 0.061(5) -0.003(4) 0.002(4) -0.006(4)
C71 0.037(4) 0.052(5) 0.042(4) 0.008(4) 0.001(3) -0.016(4)
C72 0.043(5) 0.058(6) 0.048(5) -0.001(4) 0.000(4) -0.002(4)
C73 0.070(7) 0.070(7) 0.055(5) -0.005(5) -0.015(5) -0.016(6)
C74 0.080(7) 0.056(6) 0.045(5) 0.001(4) -0.002(5) -0.034(5)
C75 0.065(6) 0.054(6) 0.050(5) -0.010(4) 0.017(4) -0.019(5)
C76 0.044(5) 0.039(5) 0.058(5) -0.003(4) 0.001(4) -0.014(4)
O9 0.132(8) 0.097(8) 0.116(7) 0.004(6) 0.009(6) -0.021(6)
C77 0.136(13) 0.095(10) 0.066(7) -0.004(7) -0.010(8) -0.050(9)
C78 0.38(3) 0.086(12) 0.146(14) -0.052(11) 0.160(19) -0.095(17)
C79 0.115(13) 0.138(16) 0.162(16) 0.010(12) -0.055(11) -0.023(11)
O10 0.106(8) 0.134(9) 0.125(8) -0.044(7) -0.037(6) 0.042(7)
C80 0.081(9) 0.094(10) 0.070(7) -0.015(7) -0.016(6) 0.011(8)
C81 0.154(14) 0.095(11) 0.092(9) 0.005(8) -0.028(9) -0.050(10)
C82 0.116(12) 0.100(11) 0.105(10) -0.012(8) -0.017(9) -0.003(9)
O11 0.079(6) 0.060(5) 0.155(8) -0.017(5) 0.047(5) -0.002(4)
C83 0.078(8) 0.057(7) 0.082(7) -0.016(6) 0.017(6) 0.001(6)
C84 0.34(3) 0.081(11) 0.120(13) 0.016(9) -0.088(16) -0.076(15)
C85 0.138(17) 0.19(2) 0.178(19) 0.026(16) -0.052(14) 0.015(15)
N7 0.127(11) 0.096(10) 0.154(12) -0.027(9) 0.031(9) -0.041(9)
C86 0.079(9) 0.067(8) 0.115(10) 0.019(8) 0.006(7) -0.017(7)
C87 0.141(14) 0.100(12) 0.129(12) 0.018(9) -0.039(10) -0.049(10)
Cl1 0.0604(14) 0.0630(15) 0.0448(11) -0.0047(10) 0.0015(9) -0.0136(12)
O1 0.170(10) 0.146(10) 0.080(6) -0.007(6) -0.071(6) -0.012(8)
O2 0.113(7) 0.133(9) 0.084(5) 0.014(5) 0.009(5) -0.049(6)
O3 0.079(6) 0.108(7) 0.108(6) -0.008(5) 0.015(5) 0.005(5)
O4 0.193(10) 0.079(6) 0.088(6) -0.038(5) -0.015(6) -0.042(6)
Cl2 0.0615(18) 0.143(3) 0.0789(19) -0.040(2) -0.0026(14) 0.0158(19)
O5 0.55(6) 0.45(5) 0.30(3) 0.20(3) 0.05(4) 0.04(4)
O6 0.068(7) 0.49(3) 0.274(17) -0.32(2) 0.005(8) -0.008(11)
O7 0.067(7) 0.72(4) 0.239(15) -0.36(2) 0.020(8) -0.100(13)
O8 0.062(6) 0.175(11) 0.238(13) -0.127(10) 0.062(7) -0.049(6)
O12 0.125(8) 0.108(8) 0.091(6) -0.014(5) 0.008(5) 0.002(6)

loop_
_atom_type_symbol
_atom_type_description
_atom_type_scat_dispersion_real
_atom_type_scat_dispersion_imag
_atom_type_scat_source
C C 0.0033 0.0016 'International Tables Vol C Tables 4.2.6.8 and 6.1.1.4'
H H 0.0000 0.0000 'International Tables Vol C Tables 4.2.6.8 and 6.1.1.4'
Cl Cl 0.1484 0.1585 'International Tables Vol C Tables 4.2.6.8 and 6.1.1.4'
Cu Cu 0.3201 1.2651 'International Tables Vol C Tables 4.2.6.8 and 6.1.1.4'
N N 0.0061 0.0033 'International Tables Vol C Tables 4.2.6.8 and 6.1.1.4'
O O 0.0106 0.0060 'International Tables Vol C Tables 4.2.6.8 and 6.1.1.4'
P P 0.1023 0.0942 'International Tables Vol C Tables 4.2.6.8 and 6.1.1.4'

loop_
_geom_angle_atom_site_label_1
_geom_angle_atom_site_label_2
_geom_angle_atom_site_label_3
_geom_angle
N1 Cu1 P1 116.68(19)
N1 Cu1 P4 111.05(19)
P1 Cu1 P4 132.26(9)
N2 Cu2 P3 120.69(17)
N2 Cu2 P2 115.78(17)
P3 Cu2 P2 123.50(9)
C22 P1 C16 101.6(3)
C22 P1 C15 103.2(4)
C16 P1 C15 104.5(4)
C22 P1 Cu1 116.0(3)
C16 P1 Cu1 112.7(3)
C15 P1 Cu1 117.0(3)
C29 P2 C35 106.7(4)
C29 P2 C28 105.1(4)
C35 P2 C28 101.5(4)
C29 P2 Cu2 106.9(3)
C35 P2 Cu2 120.0(3)
C28 P2 Cu2 115.5(3)
C58 P3 C52 104.1(4)
C58 P3 C51 102.9(4)
C52 P3 C51 107.1(4)
C58 P3 Cu2 114.1(2)
C52 P3 Cu2 105.5(3)
C51 P3 Cu2 121.8(3)
C65 P4 C71 104.3(4)
C65 P4 C64 100.1(4)
C71 P4 C64 105.9(4)
C65 P4 Cu1 117.8(3)
C71 P4 Cu1 110.9(3)
C64 P4 Cu1 116.3(3)
C3 N1 C1 113.7(7)
C3 N1 Cu1 122.3(5)
C1 N1 Cu1 123.9(5)
C2 N2 C4 114.2(6)
C2 N2 Cu2 125.5(5)
C4 N2 Cu2 120.1(5)
C11 N4 C28 123.0(6)
C11 N4 H3B 118.5
C28 N4 H3B 118.5
C6 N3 C15 122.0(6)
C6 N3 H4B 119.0
C15 N3 H4B 119.0
C42 N5 C51 121.8(7)
C42 N5 H5A 119.1
C51 N5 H5A 119.1
C47 N6 C64 123.4(7)
C47 N6 H6A 118.3
C64 N6 H6A 118.3
C2 C1 N1 122.2(7)
C2 C1 H1A 118.9
N1 C1 H1A 118.9
C1 C2 N2 123.8(7)
C1 C2 H2A 118.1
N2 C2 H2A 118.1
C4 C3 N1 124.4(7)
C4 C3 H3A 117.8
N1 C3 H3A 117.8
C3 C4 N2 121.8(7)
C3 C4 H4A 119.1
N2 C4 H4A 119.1
C14 C5 C6 122.5(7)
C14 C5 C10 119.0(7)
C6 C5 C10 118.5(7)
N3 C6 C7 122.6(7)
N3 C6 C5 117.6(7)
C7 C6 C5 119.8(7)
C6 C7 C8 120.3(7)
C6 C7 H7A 119.8
C8 C7 H7A 119.8
C9 C8 C7 121.2(7)
C9 C8 H8A 119.4
C7 C8 H8A 119.4
C8 C9 C10 121.2(8)
C8 C9 H9A 119.4
C10 C9 H9A 119.4
C9 C10 C11 122.8(7)
C9 C10 C5 119.0(7)
C11 C10 C5 118.2(7)
N4 C11 C12 120.7(7)
N4 C11 C10 118.6(7)
C12 C11 C10 120.7(7)
C11 C12 C13 119.9(8)
C11 C12 H12A 120.1
C13 C12 H12A 120.1
C14 C13 C12 121.7(7)
C14 C13 H13A 119.2
C12 C13 H13A 119.2
C13 C14 C5 120.4(7)
C13 C14 H14A 119.8
C5 C14 H14A 119.8
N3 C15 P1 112.9(6)
N3 C15 H15A 109.0
P1 C15 H15A 109.0
N3 C15 H15B 109.0
P1 C15 H15B 109.0
H15A C15 H15B 107.8
C21 C16 C17 118.0(7)
C21 C16 P1 118.5(6)
C17 C16 P1 123.4(6)
C16 C17 C18 120.2(8)
C16 C17 H17A 119.9
C18 C17 H17A 119.9
C19 C18 C17 119.9(9)
C19 C18 H18A 120.0
C17 C18 H18A 120.0
C20 C19 C18 119.3(8)
C20 C19 H19A 120.4
C18 C19 H19A 120.4
C19 C20 C21 120.4(9)
C19 C20 H20A 119.8
C21 C20 H20A 119.8
C16 C21 C20 122.1(8)
C16 C21 H21A 118.9
C20 C21 H21A 118.9
C27 C22 C23 116.4(7)
C27 C22 P1 122.8(6)
C23 C22 P1 120.5(6)
C24 C23 C22 121.5(8)
C24 C23 H23A 119.3
C22 C23 H23A 119.3
C23 C24 C25 118.8(9)
C23 C24 H24A 120.6
C25 C24 H24A 120.6
C26 C25 C24 120.4(8)
C26 C25 H25A 119.8
C24 C25 H25A 119.8
C25 C26 C27 119.4(8)
C25 C26 H26A 120.3
C27 C26 H26A 120.3
C22 C27 C26 123.3(8)
C22 C27 H27A 118.4
C26 C27 H27A 118.4
N4 C28 P2 113.4(5)
N4 C28 H28A 108.9
P2 C28 H28A 108.9
N4 C28 H28B 108.9
P2 C28 H28B 108.9
H28A C28 H28B 107.7
C34 C29 C30 118.1(8)
C34 C29 P2 118.3(6)
C30 C29 P2 123.7(8)
C29 C30 C31 118.6(9)
C29 C30 H30A 120.7
C31 C30 H30A 120.7
C32 C31 C30 120.7(9)
C32 C31 H31A 119.7
C30 C31 H31A 119.7
C31 C32 C33 121.2(9)
C31 C32 H32A 119.4
C33 C32 H32A 119.4
C32 C33 C34 119.4(10)
C32 C33 H33A 120.3
C34 C33 H33A 120.3
C33 C34 C29 122.1(8)
C33 C34 H34A 119.0
C29 C34 H34A 119.0
C36 C35 C40 116.4(8)
C36 C35 P2 122.8(7)
C40 C35 P2 120.8(6)
C37 C36 C35 122.1(9)
C37 C36 H36A 118.9
C35 C36 H36A 118.9
C38 C37 C36 119.8(9)
C38 C37 H37A 120.1
C36 C37 H37A 120.1
C37 C38 C39 120.8(9)
C37 C38 H38A 119.6
C39 C38 H38A 119.6
C38 C39 C40 119.0(9)
C38 C39 H39A 120.5
C40 C39 H39A 120.5
C39 C40 C35 122.0(9)
C39 C40 H40A 119.0
C35 C40 H40A 119.0
C50 C41 C46 119.0(7)
C50 C41 C42 122.2(7)
C46 C41 C42 118.8(7)
N5 C42 C43 121.3(7)
N5 C42 C41 118.8(7)
C43 C42 C41 119.8(7)
C42 C43 C44 119.5(7)
C42 C43 H43A 120.3
C44 C43 H43A 120.3
C45 C44 C43 122.3(8)
C45 C44 H44A 118.8
C43 C44 H44A 118.8
C44 C45 C46 120.0(7)
C44 C45 H45A 120.0
C46 C45 H45A 120.0
C41 C46 C47 119.2(7)
C41 C46 C45 118.8(7)
C47 C46 C45 121.9(7)
C48 C47 N6 120.9(7)
C48 C47 C46 119.6(7)
N6 C47 C46 119.5(7)
C47 C48 C49 119.6(7)
C47 C48 H48A 120.2
C49 C48 H48A 120.2
C50 C49 C48 122.2(7)
C50 C49 H49A 118.9
C48 C49 H49A 118.9
C49 C50 C41 119.9(7)
C49 C50 H50A 120.0
C41 C50 H50A 120.0
N5 C51 P3 114.6(6)
N5 C51 H51A 108.6
P3 C51 H51A 108.6
N5 C51 H51B 108.6
P3 C51 H51B 108.6
H51A C51 H51B 107.6
C57 C52 C53 117.3(8)
C57 C52 P3 126.9(6)
C53 C52 P3 115.7(6)
C54 C53 C52 120.4(8)
C54 C53 H53A 119.8
C52 C53 H53A 119.8
C55 C54 C53 121.6(8)
C55 C54 H54A 119.2
C53 C54 H54A 119.2
C54 C55 C56 119.7(9)
C54 C55 H55A 120.2
C56 C55 H55A 120.2
C55 C56 C57 119.9(9)
C55 C56 H56A 120.0
C57 C56 H56A 120.0
C52 C57 C56 121.1(8)
C52 C57 H57A 119.4
C56 C57 H57A 119.4
C63 C58 C59 117.8(8)
C63 C58 P3 124.0(7)
C59 C58 P3 118.2(6)
C60 C59 C58 120.8(8)
C60 C59 H59A 119.6
C58 C59 H59A 119.6
C61 C60 C59 119.7(9)
C61 C60 H60A 120.1
C59 C60 H60A 120.1
C60 C61 C62 120.3(9)
C60 C61 H61A 119.8
C62 C61 H61A 119.8
C61 C62 C63 120.4(8)
C61 C62 H62A 119.8
C63 C62 H62A 119.8
C58 C63 C62 120.9(9)
C58 C63 H63A 119.5
C62 C63 H63A 119.5
N6 C64 P4 115.1(5)
N6 C64 H64A 108.5
P4 C64 H64A 108.5
N6 C64 H64B 108.5
P4 C64 H64B 108.5
H64A C64 H64B 107.5
C70 C65 C66 117.5(8)
C70 C65 P4 123.8(6)
C66 C65 P4 118.5(6)
C67 C66 C65 120.6(9)
C67 C66 H66A 119.7
C65 C66 H66A 119.7
C68 C67 C66 121.7(9)
C68 C67 H67A 119.1
C66 C67 H67A 119.1
C67 C68 C69 119.6(9)
C67 C68 H68A 120.2
C69 C68 H68A 120.2
C68 C69 C70 118.8(9)
C68 C69 H69A 120.6
C70 C69 H69A 120.6
C65 C70 C69 121.7(8)
C65 C70 H70A 119.1
C69 C70 H70A 119.1
C72 C71 C76 117.6(7)
C72 C71 P4 118.2(6)
C76 C71 P4 124.1(6)
C71 C72 C73 121.9(8)
C71 C72 H72A 119.1
C73 C72 H72A 119.1
C74 C73 C72 118.5(9)
C74 C73 H73A 120.7
C72 C73 H73A 120.7
C73 C74 C75 121.1(8)
C73 C74 H74A 119.5
C75 C74 H74A 119.5
C76 C75 C74 119.3(9)
C76 C75 H75A 120.3
C74 C75 H75A 120.3
C75 C76 C71 121.5(8)
C75 C76 H76A 119.2
C71 C76 H76A 119.2
O9 C77 C79 123.4(14)
O9 C77 C78 105.8(15)
C79 C77 C78 130.7(15)
C77 C78 H78A 109.5
C77 C78 H78B 109.5
H78A C78 H78B 109.5
C77 C78 H78C 109.5
H78A C78 H78C 109.5
H78B C78 H78C 109.5
C77 C79 H79A 109.5
C77 C79 H79B 109.5
H79A C79 H79B 109.5
C77 C79 H79C 109.5
H79A C79 H79C 109.5
H79B C79 H79C 109.5
O10 C80 C82 118.0(15)
O10 C80 C81 125.9(15)
C82 C80 C81 116.0(12)
C80 C81 H81A 109.5
C80 C81 H81B 109.5
H81A C81 H81B 109.5
C80 C81 H81C 109.5
H81A C81 H81C 109.5
H81B C81 H81C 109.5
C80 C82 H82A 109.5
C80 C82 H82B 109.5
H82A C82 H82B 109.5
C80 C82 H82C 109.5
H82A C82 H82C 109.5
H82B C82 H82C 109.5
O11 C83 C84 122.0(14)
O11 C83 C85 124.0(14)
C84 C83 C85 114.0(15)
C83 C84 H84A 109.5
C83 C84 H84B 109.5
H84A C84 H84B 109.5
C83 C84 H84C 109.5
H84A C84 H84C 109.5
H84B C84 H84C 109.5
C83 C85 H85A 109.5
C83 C85 H85B 109.5
H85A C85 H85B 109.5
C83 C85 H85C 109.5
H85A C85 H85C 109.5
H85B C85 H85C 109.5
N7 C86 C87 169.8(17)
C86 C87 H87A 109.5
C86 C87 H87B 109.5
H87A C87 H87B 109.5
C86 C87 H87C 109.5
H87A C87 H87C 109.5
H87B C87 H87C 109.5
O4 Cl1 O1 113.1(7)
O4 Cl1 O3 111.9(6)
O1 Cl1 O3 107.8(6)
O4 Cl1 O2 107.2(6)
O1 Cl1 O2 112.1(6)
O3 Cl1 O2 104.3(6)
O7 Cl2 O6 117.8(8)
O7 Cl2 O8 116.7(7)
O6 Cl2 O8 120.9(8)
O7 Cl2 O5 106(2)
O6 Cl2 O5 91.9(19)
O8 Cl2 O5 93.5(19)
H12B O12 H12C 108.5

loop_
_geom_bond_atom_site_label_1
_geom_bond_atom_site_label_2
_geom_bond_distance
Cu1 N1 2.015(7)
Cu1 P1 2.257(2)
Cu1 P4 2.263(2)
Cu2 N2 1.997(7)
Cu2 P3 2.237(2)
Cu2 P2 2.254(2)
P1 C22 1.796(8)
P1 C16 1.825(7)
P1 C15 1.827(8)
P2 C29 1.803(8)
P2 C35 1.807(9)
P2 C28 1.831(8)
P3 C58 1.799(8)
P3 C52 1.809(8)
P3 C51 1.867(8)
P4 C65 1.800(8)
P4 C71 1.812(8)
P4 C64 1.847(9)
N1 C3 1.351(9)
N1 C1 1.368(10)
N2 C2 1.354(9)
N2 C4 1.362(10)
N4 C11 1.386(10)
N4 C28 1.423(10)
N4 H3B 0.8600
N3 C6 1.375(10)
N3 C15 1.451(10)
N3 H4B 0.8600
N5 C42 1.389(9)
N5 C51 1.435(10)
N5 H5A 0.8600
N6 C47 1.387(9)
N6 C64 1.415(10)
N6 H6A 0.8600
C1 C2 1.347(10)
C1 H1A 0.9300
C2 H2A 0.9300
C3 C4 1.348(10)
C3 H3A 0.9300
C4 H4A 0.9300
C5 C14 1.424(10)
C5 C6 1.429(11)
C5 C10 1.444(10)
C6 C7 1.390(10)
C7 C8 1.408(11)
C7 H7A 0.9300
C8 C9 1.348(11)
C8 H8A 0.9300
C9 C10 1.410(10)
C9 H9A 0.9300
C10 C11 1.426(11)
C11 C12 1.393(10)
C12 C13 1.397(11)
C12 H12A 0.9300
C13 C14 1.367(11)
C13 H13A 0.9300
C14 H14A 0.9300
C15 H15A 0.9700
C15 H15B 0.9700
C16 C21 1.367(11)
C16 C17 1.393(11)
C17 C18 1.400(12)
C17 H17A 0.9300
C18 C19 1.383(14)
C18 H18A 0.9300
C19 C20 1.368(13)
C19 H19A 0.9300
C20 C21 1.371(12)
C20 H20A 0.9300
C21 H21A 0.9300
C22 C27 1.365(11)
C22 C23 1.422(12)
C23 C24 1.386(12)
C23 H23A 0.9300
C24 C25 1.399(13)
C24 H24A 0.9300
C25 C26 1.367(13)
C25 H25A 0.9300
C26 C27 1.381(12)
C26 H26A 0.9300
C27 H27A 0.9300
C28 H28A 0.9700
C28 H28B 0.9700
C29 C34 1.393(12)
C29 C30 1.410(11)
C30 C31 1.414(13)
C30 H30A 0.9300
C31 C32 1.359(14)
C31 H31A 0.9300
C32 C33 1.363(13)
C32 H32A 0.9300
C33 C34 1.374(12)
C33 H33A 0.9300
C34 H34A 0.9300
C35 C36 1.388(12)
C35 C40 1.402(12)
C36 C37 1.378(12)
C36 H36A 0.9300
C37 C38 1.368(14)
C37 H37A 0.9300
C38 C39 1.372(14)
C38 H38A 0.9300
C39 C40 1.387(12)
C39 H39A 0.9300
C40 H40A 0.9300
C41 C50 1.418(10)
C41 C46 1.422(10)
C41 C42 1.441(10)
C42 C43 1.391(11)
C43 C44 1.400(11)
C43 H43A 0.9300
C44 C45 1.361(11)
C44 H44A 0.9300
C45 C46 1.430(11)
C45 H45A 0.9300
C46 C47 1.428(11)
C47 C48 1.383(11)
C48 C49 1.403(11)
C48 H48A 0.9300
C49 C50 1.355(11)
C49 H49A 0.9300
C50 H50A 0.9300
C51 H51A 0.9700
C51 H51B 0.9700
C52 C57 1.383(11)
C52 C53 1.412(11)
C53 C54 1.369(12)
C53 H53A 0.9300
C54 C55 1.346(12)
C54 H54A 0.9300
C55 C56 1.380(12)
C55 H55A 0.9300
C56 C57 1.386(12)
C56 H56A 0.9300
C57 H57A 0.9300
C58 C63 1.384(11)
C58 C59 1.406(12)
C59 C60 1.396(12)
C59 H59A 0.9300
C60 C61 1.367(12)
C60 H60A 0.9300
C61 C62 1.375(13)
C61 H61A 0.9300
C62 C63 1.387(13)
C62 H62A 0.9300
C63 H63A 0.9300
C64 H64A 0.9700
C64 H64B 0.9700
C65 C70 1.390(11)
C65 C66 1.393(11)
C66 C67 1.377(12)
C66 H66A 0.9300
C67 C68 1.372(14)
C67 H67A 0.9300
C68 C69 1.377(14)
C68 H68A 0.9300
C69 C70 1.416(13)
C69 H69A 0.9300
C70 H70A 0.9300
C71 C72 1.378(11)
C71 C76 1.389(11)
C72 C73 1.401(12)
C72 H72A 0.9300
C73 C74 1.369(14)
C73 H73A 0.9300
C74 C75 1.380(13)
C74 H74A 0.9300
C75 C76 1.380(11)
C75 H75A 0.9300
C76 H76A 0.9300
O9 C77 1.279(14)
C77 C79 1.44(2)
C77 C78 1.62(2)
C78 H78A 0.9600
C78 H78B 0.9600
C78 H78C 0.9600
C79 H79A 0.9600
C79 H79B 0.9600
C79 H79C 0.9600
O10 C80 1.194(14)
C80 C82 1.476(18)
C80 C81 1.507(18)
C81 H81A 0.9600
C81 H81B 0.9600
C81 H81C 0.9600
C82 H82A 0.9600
C82 H82B 0.9600
C82 H82C 0.9600
O11 C83 1.182(13)
C83 C84 1.437(17)
C83 C85 1.49(2)
C84 H84A 0.9600
C84 H84B 0.9600
C84 H84C 0.9600
C85 H85A 0.9600
C85 H85B 0.9600
C85 H85C 0.9600
N7 C86 1.105(16)
C86 C87 1.452(19)
C87 H87A 0.9600
C87 H87B 0.9600
C87 H87C 0.9600
Cl1 O4 1.385(7)
Cl1 O1 1.395(8)
Cl1 O3 1.418(8)
Cl1 O2 1.448(9)
Cl2 O7 1.282(9)
Cl2 O6 1.294(11)
Cl2 O8 1.307(8)
Cl2 O5 1.32(3)
O12 H12B 0.8500
O12 H12C 0.8500
